data_7030478
loop_
_publ_author_name
'Dakkach, Mohamed'
'Fontrodona, Xavier'
'Parella, Teodor'
'Atlamsani, Ahmed'
'Romero, Isabel'
'Rodr\'iguez, Montserrat'

_publ_section_title
;
 Polypyrrole-functionalized ruthenium carbene catalysts as efficient
 heterogeneous systems for olefin epoxidation.
;
_journal_issue 26
_journal_name_full 'Dalton transactions (Cambridge, England : 2003)'
_journal_page_first 9916
_journal_page_last 9923
_journal_paper_doi 10.1039/c4dt00698d
_journal_volume 43
_journal_year 2014
_chemical_formula_moiety 'C21 H28 Cl2 N4 O Ru S'
_chemical_formula_sum 'C21 H28 Cl2 N4 O Ru S'
_chemical_formula_weight 556.50
_chemical_name_systematic
; 
 ? 
;
_space_group_IT_number 14
_symmetry_cell_setting monoclinic
_symmetry_space_group_name_Hall '-P 2ybc'
_symmetry_space_group_name_H-M 'P 1 21/c 1'
_atom_sites_solution_hydrogens geom
_atom_sites_solution_primary direct
_atom_sites_solution_secondary difmap
_audit_creation_method SHELXL-97
_cell_angle_alpha 90.00
_cell_angle_beta 92.3280(10)
_cell_angle_gamma 90.00
_cell_formula_units_Z 4
_cell_length_a 11.0431(5)
_cell_length_b 12.1413(6)
_cell_length_c 17.3390(8)
_cell_measurement_reflns_used 6965
_cell_measurement_temperature 300(2)
_cell_measurement_theta_max 28.28
_cell_measurement_theta_min 2.49
_cell_volume 2322.85(19)
_computing_cell_refinement 'Bruker SMART'
_computing_data_collection 'Bruker SMART'
_computing_data_reduction 'Bruker SAINT'
_computing_molecular_graphics 'Bruker SHELXTL'
_computing_publication_material 'Bruker SHELXTL'
_computing_structure_refinement 'Bruker SHELXTL'
_computing_structure_solution 'Bruker SHELXTL'
_diffrn_ambient_temperature 300(2)
_diffrn_measured_fraction_theta_full 0.996
_diffrn_measured_fraction_theta_max 0.996
_diffrn_measurement_device_type ccd
_diffrn_measurement_method 'phi and omega scans'
_diffrn_radiation_monochromator graphite
_diffrn_radiation_source 'fine-focus sealed tube'
_diffrn_radiation_type MoK\a
_diffrn_radiation_wavelength 0.71073
_diffrn_reflns_av_R_equivalents 0.0477
_diffrn_reflns_av_sigmaI/netI 0.0285
_diffrn_reflns_limit_h_max 14
_diffrn_reflns_limit_h_min -14
_diffrn_reflns_limit_k_max 16
_diffrn_reflns_limit_k_min -16
_diffrn_reflns_limit_l_max 23
_diffrn_reflns_limit_l_min -22
_diffrn_reflns_number 34869
_diffrn_reflns_theta_full 28.30
_diffrn_reflns_theta_max 28.30
_diffrn_reflns_theta_min 1.85
_exptl_absorpt_coefficient_mu 1.016
_exptl_absorpt_correction_T_max 1.0
_exptl_absorpt_correction_T_min 0.912393
_exptl_absorpt_correction_type empirical
_exptl_absorpt_process_details 'SADABS v2.10 BRUKER 2001'
_exptl_crystal_colour gold
_exptl_crystal_density_diffrn 1.591
_exptl_crystal_density_method 'not measured'
_exptl_crystal_description block
_exptl_crystal_F_000 1136
_exptl_crystal_size_max 0.3
_exptl_crystal_size_mid 0.3
_exptl_crystal_size_min 0.2
_refine_diff_density_max 0.760
_refine_diff_density_min -0.248
_refine_diff_density_rms 0.067
_refine_ls_extinction_method none
_refine_ls_goodness_of_fit_ref 1.049
_refine_ls_hydrogen_treatment constr
_refine_ls_matrix_type full
_refine_ls_number_parameters 273
_refine_ls_number_reflns 5751
_refine_ls_number_restraints 0
_refine_ls_restrained_S_all 1.049
_refine_ls_R_factor_all 0.0294
_refine_ls_R_factor_gt 0.0257
_refine_ls_shift/su_max 0.002
_refine_ls_shift/su_mean 0.000
_refine_ls_structure_factor_coef Fsqd
_refine_ls_weighting_details 'calc w=1/[\s^2^(Fo^2^)+(0.0373P)^2^+0.5493P] where P=(Fo^2^+2Fc^2^)/3'
_refine_ls_weighting_scheme calc
_refine_ls_wR_factor_gt 0.0674
_refine_ls_wR_factor_ref 0.0694
_reflns_number_gt 5151
_reflns_number_total 5751
_reflns_threshold_expression >2sigma(I)
_cod_data_source_file c4dt00698d2.cif
_cod_data_source_block complex_2a
_cod_depositor_comments 'Adding full bibliography for 7030478--7030479.cif.'
_cod_original_sg_symbol_H-M P21/c
_cod_database_code 7030478

loop_
_symmetry_equiv_pos_as_xyz
'x, y, z'
'-x, y+1/2, -z+1/2'
'-x, -y, -z'
'x, -y-1/2, z-1/2'

loop_
_atom_site_label
_atom_site_type_symbol
_atom_site_fract_x
_atom_site_fract_y
_atom_site_fract_z
_atom_site_U_iso_or_equiv
_atom_site_adp_type
_atom_site_occupancy
_atom_site_symmetry_multiplicity
_atom_site_calc_flag
_atom_site_refinement_flags
Ru1 Ru 0.223021(11) 0.150239(10) 0.165358(7) 0.02769(5) Uani 1 1 d .
Cl1 Cl 0.03242(4) 0.22449(4) 0.10912(3) 0.04153(10) Uani 1 1 d .
S1 S 0.28577(4) 0.32491(3) 0.17115(3) 0.03381(10) Uani 1 1 d .
N1 N 0.15123(14) 0.14676(11) 0.27368(9) 0.0330(3) Uani 1 1 d .
O1 O 0.22680(15) 0.39935(11) 0.22650(8) 0.0507(3) Uani 1 1 d .
C1 C 0.17869(18) 0.21051(16) 0.33542(10) 0.0406(4) Uani 1 1 d .
H1A H 0.2295 0.2708 0.3295 0.049 Uiso 1 1 calc R
Cl2 Cl 0.41449(4) 0.08643(4) 0.21773(3) 0.04650(12) Uani 1 1 d .
N2 N 0.14577(13) -0.01370(11) 0.16123(8) 0.0315(3) Uani 1 1 d .
C2 C 0.1342(2) 0.18965(19) 0.40719(11) 0.0494(5) Uani 1 1 d .
H2A H 0.1524 0.2368 0.4483 0.059 Uiso 1 1 calc R
N3 N 0.27642(13) 0.09921(12) 0.05701(8) 0.0337(3) Uani 1 1 d .
C3 C 0.0627(2) 0.0987(2) 0.41729(12) 0.0530(5) Uani 1 1 d .
H3A H 0.0339 0.0822 0.4656 0.064 Uiso 1 1 calc R
N4 N 0.30451(17) -0.32027(14) 0.11333(11) 0.0492(4) Uani 1 1 d .
C4 C 0.03434(19) 0.03182(17) 0.35446(12) 0.0459(4) Uani 1 1 d .
H4A H -0.0127 -0.0309 0.3602 0.055 Uiso 1 1 calc R
C5 C 0.07669(16) 0.05939(14) 0.28320(10) 0.0353(4) Uani 1 1 d .
C6 C 0.03936(16) -0.00334(15) 0.21115(11) 0.0378(4) Uani 1 1 d .
H6A H 0.0104 -0.0759 0.2248 0.045 Uiso 1 1 calc R
H6B H -0.0259 0.0352 0.1834 0.045 Uiso 1 1 calc R
C7 C 0.11034(16) -0.02743(15) 0.07796(10) 0.0369(4) Uani 1 1 d .
H7A H 0.0374 0.0146 0.0657 0.044 Uiso 1 1 calc R
H7B H 0.0934 -0.1044 0.0671 0.044 Uiso 1 1 calc R
C8 C 0.21144(16) 0.01197(14) 0.02902(10) 0.0354(4) Uani 1 1 d .
C9 C 0.23653(19) -0.03758(17) -0.04048(11) 0.0456(4) Uani 1 1 d .
H9A H 0.1905 -0.0972 -0.0583 0.055 Uiso 1 1 calc R
C10 C 0.3305(2) 0.0020(2) -0.08340(12) 0.0536(5) Uani 1 1 d .
H10A H 0.3468 -0.0289 -0.1310 0.064 Uiso 1 1 calc R
C12 C 0.37076(17) 0.13352(15) 0.01599(12) 0.0407(4) Uani 1 1 d .
H12A H 0.4190 0.1905 0.0358 0.049 Uiso 1 1 calc R
C13 C 0.22759(17) -0.10515(14) 0.18857(12) 0.0379(4) Uani 1 1 d .
H13A H 0.2645 -0.0845 0.2382 0.046 Uiso 1 1 calc R
H13B H 0.2922 -0.1126 0.1526 0.046 Uiso 1 1 calc R
C14 C 0.16652(19) -0.21799(15) 0.19706(12) 0.0452(4) Uani 1 1 d .
H14A H 0.1296 -0.2219 0.2468 0.054 Uiso 1 1 calc R
H14B H 0.1028 -0.2260 0.1573 0.054 Uiso 1 1 calc R
C15 C 0.2565(2) -0.31150(17) 0.19053(13) 0.0513(5) Uani 1 1 d .
H15A H 0.3232 -0.3002 0.2278 0.062 Uiso 1 1 calc R
H15B H 0.2172 -0.3802 0.2032 0.062 Uiso 1 1 calc R
C16 C 0.2389(2) -0.31872(19) 0.04443(14) 0.0579(6) Uani 1 1 d .
H16A H 0.1567 -0.3030 0.0383 0.069 Uiso 1 1 calc R
C17 C 0.3134(3) -0.3438(2) -0.01335(19) 0.0753(8) Uani 1 1 d .
H17A H 0.2922 -0.3479 -0.0657 0.090 Uiso 1 1 calc R
C18 C 0.4285(3) -0.3623(2) 0.0214(2) 0.0794(9) Uani 1 1 d .
H18A H 0.4978 -0.3814 -0.0042 0.095 Uiso 1 1 calc R
C19 C 0.4215(2) -0.34756(18) 0.0986(2) 0.0659(7) Uani 1 1 d .
H19A H 0.4850 -0.3548 0.1352 0.079 Uiso 1 1 calc R
C20 C 0.26857(19) 0.39336(16) 0.08053(11) 0.0436(4) Uani 1 1 d .
H20A H 0.3045 0.4652 0.0844 0.065 Uiso 1 1 calc R
H20B H 0.1839 0.4003 0.0664 0.065 Uiso 1 1 calc R
H20C H 0.3080 0.3514 0.0419 0.065 Uiso 1 1 calc R
C21 C 0.4447(2) 0.34547(17) 0.18920(15) 0.0540(6) Uani 1 1 d .
H21A H 0.4641 0.4216 0.1814 0.081 Uiso 1 1 calc R
H21B H 0.4890 0.3007 0.1545 0.081 Uiso 1 1 calc R
H21C H 0.4662 0.3251 0.2415 0.081 Uiso 1 1 calc R
C11 C 0.3989(2) 0.08793(19) -0.05395(13) 0.0503(5) Uani 1 1 d .
H11A H 0.4636 0.1151 -0.0809 0.060 Uiso 1 1 calc R

loop_
_atom_site_aniso_label
_atom_site_aniso_U_11
_atom_site_aniso_U_22
_atom_site_aniso_U_33
_atom_site_aniso_U_23
_atom_site_aniso_U_13
_atom_site_aniso_U_12
Ru1 0.02818(8) 0.02147(8) 0.03338(8) 0.00030(4) 0.00101(5) -0.00135(4)
Cl1 0.0349(2) 0.0369(2) 0.0522(3) 0.00182(19) -0.00412(18) 0.00331(16)
S1 0.0388(2) 0.02284(19) 0.0397(2) -0.00013(16) 0.00116(17) -0.00289(16)
N1 0.0364(7) 0.0281(7) 0.0345(7) 0.0017(5) 0.0006(6) -0.0023(5)
O1 0.0721(10) 0.0301(7) 0.0508(8) -0.0058(6) 0.0127(7) 0.0010(6)
C1 0.0467(10) 0.0367(9) 0.0379(9) 0.0002(7) -0.0029(7) -0.0078(8)
Cl2 0.0363(2) 0.0349(2) 0.0673(3) 0.0073(2) -0.0102(2) 0.00054(17)
N2 0.0330(7) 0.0254(7) 0.0361(7) -0.0018(5) 0.0023(6) -0.0040(5)
C2 0.0620(12) 0.0521(12) 0.0337(9) -0.0023(9) -0.0032(8) -0.0063(10)
N3 0.0357(7) 0.0264(7) 0.0392(7) 0.0008(6) 0.0038(6) 0.0026(5)
C3 0.0629(13) 0.0601(14) 0.0362(10) 0.0060(9) 0.0067(9) -0.0095(11)
N4 0.0551(10) 0.0271(8) 0.0659(11) -0.0012(8) 0.0061(8) 0.0009(7)
C4 0.0489(11) 0.0432(11) 0.0462(10) 0.0060(8) 0.0073(8) -0.0097(8)
C5 0.0359(8) 0.0298(8) 0.0404(9) 0.0005(7) 0.0039(7) -0.0022(7)
C6 0.0353(9) 0.0326(9) 0.0459(10) -0.0046(7) 0.0070(7) -0.0076(7)
C7 0.0390(9) 0.0319(9) 0.0398(9) -0.0046(7) -0.0002(7) -0.0058(7)
C8 0.0379(9) 0.0313(8) 0.0367(8) 0.0007(7) -0.0004(7) 0.0024(7)
C9 0.0530(11) 0.0420(11) 0.0416(10) -0.0074(8) 0.0002(8) 0.0007(9)
C10 0.0669(14) 0.0544(13) 0.0401(10) -0.0054(9) 0.0114(10) 0.0062(10)
C12 0.0395(9) 0.0340(9) 0.0492(10) 0.0034(8) 0.0082(8) 0.0011(7)
C13 0.0426(9) 0.0248(8) 0.0464(9) 0.0009(7) 0.0023(7) -0.0019(7)
C14 0.0552(11) 0.0275(9) 0.0534(11) 0.0006(8) 0.0090(9) -0.0067(8)
C15 0.0664(13) 0.0272(9) 0.0600(12) 0.0045(9) -0.0007(10) -0.0019(9)
C16 0.0707(15) 0.0419(11) 0.0612(14) 0.0019(10) 0.0046(11) 0.0056(11)
C17 0.104(2) 0.0511(15) 0.0726(18) 0.0072(12) 0.0277(17) 0.0007(13)
C18 0.082(2) 0.0501(15) 0.109(3) 0.0055(15) 0.0481(19) -0.0074(13)
C19 0.0512(13) 0.0405(12) 0.107(2) 0.0061(12) 0.0106(14) -0.0071(9)
C20 0.0554(11) 0.0306(9) 0.0448(10) 0.0075(8) 0.0032(9) -0.0016(8)
C21 0.0463(11) 0.0390(11) 0.0756(15) 0.0027(10) -0.0111(11) -0.0151(8)
C11 0.0508(11) 0.0491(12) 0.0522(11) 0.0044(9) 0.0178(9) 0.0048(9)

loop_
_atom_type_symbol
_atom_type_description
_atom_type_scat_dispersion_real
_atom_type_scat_dispersion_imag
_atom_type_scat_source
C C 0.0033 0.0016 'International Tables Vol C Tables 4.2.6.8 and 6.1.1.4'
H H 0.0000 0.0000 'International Tables Vol C Tables 4.2.6.8 and 6.1.1.4'
N N 0.0061 0.0033 'International Tables Vol C Tables 4.2.6.8 and 6.1.1.4'
O O 0.0106 0.0060 'International Tables Vol C Tables 4.2.6.8 and 6.1.1.4'
S S 0.1246 0.1234 'International Tables Vol C Tables 4.2.6.8 and 6.1.1.4'
Cl Cl 0.1484 0.1585 'International Tables Vol C Tables 4.2.6.8 and 6.1.1.4'
Ru Ru -1.2594 0.8363 'International Tables Vol C Tables 4.2.6.8 and 6.1.1.4'

loop_
_geom_angle_atom_site_label_1
_geom_angle_atom_site_label_2
_geom_angle_atom_site_label_3
_geom_angle
N1 Ru1 N3 160.82(5)
N1 Ru1 N2 81.16(5)
N3 Ru1 N2 79.78(5)
N1 Ru1 S1 96.22(4)
N3 Ru1 S1 102.95(4)
N2 Ru1 S1 174.82(4)
N1 Ru1 Cl2 90.81(4)
N3 Ru1 Cl2 88.16(4)
N2 Ru1 Cl2 93.20(4)
S1 Ru1 Cl2 91.295(16)
N1 Ru1 Cl1 90.81(4)
N3 Ru1 Cl1 91.17(4)
N2 Ru1 Cl1 89.66(4)
S1 Ru1 Cl1 85.903(16)
Cl2 Ru1 Cl1 176.900(16)
O1 S1 C20 104.60(9)
O1 S1 C21 104.75(11)
C20 S1 C21 99.09(11)
O1 S1 Ru1 117.59(6)
C20 S1 Ru1 112.45(7)
C21 S1 Ru1 116.19(7)
C1 N1 C5 118.10(15)
C1 N1 Ru1 128.93(12)
C5 N1 Ru1 112.53(11)
N1 C1 C2 122.34(18)
N1 C1 H1A 118.8
C2 C1 H1A 118.8
C7 N2 C6 112.92(14)
C7 N2 C13 110.82(14)
C6 N2 C13 110.99(14)
C7 N2 Ru1 102.86(10)
C6 N2 Ru1 102.81(10)
C13 N2 Ru1 116.07(10)
C3 C2 C1 119.36(19)
C3 C2 H2A 120.3
C1 C2 H2A 120.3
C12 N3 C8 117.38(16)
C12 N3 Ru1 129.41(13)
C8 N3 Ru1 112.89(11)
C2 C3 C4 118.98(19)
C2 C3 H3A 120.5
C4 C3 H3A 120.5
C19 N4 C16 108.1(2)
C19 N4 C15 124.6(2)
C16 N4 C15 126.7(2)
C5 C4 C3 119.22(18)
C5 C4 H4A 120.4
C3 C4 H4A 120.4
N1 C5 C4 121.87(17)
N1 C5 C6 116.19(15)
C4 C5 C6 121.91(16)
N2 C6 C5 109.16(13)
N2 C6 H6A 109.8
C5 C6 H6A 109.8
N2 C6 H6B 109.8
C5 C6 H6B 109.8
H6A C6 H6B 108.3
N2 C7 C8 109.80(14)
N2 C7 H7A 109.7
C8 C7 H7A 109.7
N2 C7 H7B 109.7
C8 C7 H7B 109.7
H7A C7 H7B 108.2
N3 C8 C9 121.89(17)
N3 C8 C7 116.04(15)
C9 C8 C7 122.07(17)
C8 C9 C10 119.78(19)
C8 C9 H9A 120.1
C10 C9 H9A 120.1
C11 C10 C9 118.40(19)
C11 C10 H10A 120.8
C9 C10 H10A 120.8
N3 C12 C11 123.03(19)
N3 C12 H12A 118.5
C11 C12 H12A 118.5
N2 C13 C14 115.48(15)
N2 C13 H13A 108.4
C14 C13 H13A 108.4
N2 C13 H13B 108.4
C14 C13 H13B 108.4
H13A C13 H13B 107.5
C15 C14 C13 111.65(17)
C15 C14 H14A 109.3
C13 C14 H14A 109.3
C15 C14 H14B 109.3
C13 C14 H14B 109.3
H14A C14 H14B 108.0
N4 C15 C14 112.69(17)
N4 C15 H15A 109.1
C14 C15 H15A 109.1
N4 C15 H15B 109.1
C14 C15 H15B 109.1
H15A C15 H15B 107.8
C17 C16 N4 109.0(3)
C17 C16 H16A 125.5
N4 C16 H16A 125.5
C16 C17 C18 106.6(3)
C16 C17 H17A 126.7
C18 C17 H17A 126.7
C19 C18 C17 108.4(3)
C19 C18 H18A 125.8
C17 C18 H18A 125.8
C18 C19 N4 108.0(3)
C18 C19 H19A 126.0
N4 C19 H19A 126.0
S1 C20 H20A 109.5
S1 C20 H20B 109.5
H20A C20 H20B 109.5
S1 C20 H20C 109.5
H20A C20 H20C 109.5
H20B C20 H20C 109.5
S1 C21 H21A 109.5
S1 C21 H21B 109.5
H21A C21 H21B 109.5
S1 C21 H21C 109.5
H21A C21 H21C 109.5
H21B C21 H21C 109.5
C10 C11 C12 119.4(2)
C10 C11 H11A 120.3
C12 C11 H11A 120.3

loop_
_geom_bond_atom_site_label_1
_geom_bond_atom_site_label_2
_geom_bond_distance
Ru1 N1 2.0685(15)
Ru1 N3 2.0859(14)
Ru1 N2 2.1656(14)
Ru1 S1 2.2321(4)
Ru1 Cl2 2.3957(5)
Ru1 Cl1 2.4550(4)
S1 O1 1.4875(14)
S1 C20 1.7809(19)
S1 C21 1.787(2)
N1 C1 1.346(2)
N1 C5 1.357(2)
C1 C2 1.380(3)
C1 H1A 0.9300
N2 C7 1.490(2)
N2 C6 1.493(2)
N2 C13 1.496(2)
C2 C3 1.373(3)
C2 H2A 0.9300
N3 C12 1.351(2)
N3 C8 1.358(2)
C3 C4 1.384(3)
C3 H3A 0.9300
N4 C19 1.367(3)
N4 C16 1.372(3)
N4 C15 1.463(3)
C4 C5 1.380(3)
C4 H4A 0.9300
C5 C6 1.506(2)
C6 H6A 0.9700
C6 H6B 0.9700
C7 C8 1.507(2)
C7 H7A 0.9700
C7 H7B 0.9700
C8 C9 1.385(3)
C9 C10 1.387(3)
C9 H9A 0.9300
C10 C11 1.374(3)
C10 H10A 0.9300
C12 C11 1.380(3)
C12 H12A 0.9300
C13 C14 1.537(2)
C13 H13A 0.9700
C13 H13B 0.9700
C14 C15 1.516(3)
C14 H14A 0.9700
C14 H14B 0.9700
C15 H15A 0.9700
C15 H15B 0.9700
C16 C17 1.356(4)
C16 H16A 0.9300
C17 C18 1.402(5)
C17 H17A 0.9300
C18 C19 1.357(4)
C18 H18A 0.9300
C19 H19A 0.9300
C20 H20A 0.9600
C20 H20B 0.9600
C20 H20C 0.9600
C21 H21A 0.9600
C21 H21B 0.9600
C21 H21C 0.9600
C11 H11A 0.9300

loop_
_geom_torsion_atom_site_label_1
_geom_torsion_atom_site_label_2
_geom_torsion_atom_site_label_3
_geom_torsion_atom_site_label_4
_geom_torsion
N1 Ru1 S1 O1 -21.90(9)
N3 Ru1 S1 O1 158.73(8)
N2 Ru1 S1 O1 37.3(4)
Cl2 Ru1 S1 O1 -112.86(8)
Cl1 Ru1 S1 O1 68.47(8)
N1 Ru1 S1 C20 -143.47(9)
N3 Ru1 S1 C20 37.17(9)
N2 Ru1 S1 C20 -84.2(4)
Cl2 Ru1 S1 C20 125.58(8)
Cl1 Ru1 S1 C20 -53.10(8)
N1 Ru1 S1 C21 103.34(11)
N3 Ru1 S1 C21 -76.02(11)
N2 Ru1 S1 C21 162.6(4)
Cl2 Ru1 S1 C21 12.38(10)
Cl1 Ru1 S1 C21 -166.29(10)
N3 Ru1 N1 C1 154.74(16)
N2 Ru1 N1 C1 161.11(16)
S1 Ru1 N1 C1 -23.38(16)
Cl2 Ru1 N1 C1 68.01(15)
Cl1 Ru1 N1 C1 -109.35(15)
N3 Ru1 N1 C5 -17.4(2)
N2 Ru1 N1 C5 -11.06(12)
S1 Ru1 N1 C5 164.44(11)
Cl2 Ru1 N1 C5 -104.17(12)
Cl1 Ru1 N1 C5 78.47(12)
C5 N1 C1 C2 0.2(3)
Ru1 N1 C1 C2 -171.57(16)
N1 Ru1 N2 C7 147.96(11)
N3 Ru1 N2 C7 -34.17(10)
S1 Ru1 N2 C7 88.1(4)
Cl2 Ru1 N2 C7 -121.72(10)
Cl1 Ru1 N2 C7 57.09(10)
N1 Ru1 N2 C6 30.47(11)
N3 Ru1 N2 C6 -151.65(11)
S1 Ru1 N2 C6 -29.3(5)
Cl2 Ru1 N2 C6 120.80(10)
Cl1 Ru1 N2 C6 -60.40(10)
N1 Ru1 N2 C13 -90.87(12)
N3 Ru1 N2 C13 87.00(12)
S1 Ru1 N2 C13 -150.7(4)
Cl2 Ru1 N2 C13 -0.55(12)
Cl1 Ru1 N2 C13 178.25(12)
N1 C1 C2 C3 2.4(3)
N1 Ru1 N3 C12 -148.72(18)
N2 Ru1 N3 C12 -155.12(16)
S1 Ru1 N3 C12 29.37(16)
Cl2 Ru1 N3 C12 -61.54(15)
Cl1 Ru1 N3 C12 115.43(15)
N1 Ru1 N3 C8 24.6(2)
N2 Ru1 N3 C8 18.16(11)
S1 Ru1 N3 C8 -157.35(11)
Cl2 Ru1 N3 C8 111.74(11)
Cl1 Ru1 N3 C8 -71.28(11)
C1 C2 C3 C4 -1.8(4)
C2 C3 C4 C5 -1.1(3)
C1 N1 C5 C4 -3.4(3)
Ru1 N1 C5 C4 169.75(15)
C1 N1 C5 C6 174.58(16)
Ru1 N1 C5 C6 -12.31(19)
C3 C4 C5 N1 3.8(3)
C3 C4 C5 C6 -173.99(19)
C7 N2 C6 C5 -154.43(14)
C13 N2 C6 C5 80.44(17)
Ru1 N2 C6 C5 -44.31(15)
N1 C5 C6 N2 40.4(2)
C4 C5 C6 N2 -141.63(18)
C6 N2 C7 C8 155.12(14)
C13 N2 C7 C8 -79.65(17)
Ru1 N2 C7 C8 45.04(15)
C12 N3 C8 C9 -2.8(3)
Ru1 N3 C8 C9 -176.96(14)
C12 N3 C8 C7 177.35(15)
Ru1 N3 C8 C7 3.20(19)
N2 C7 C8 N3 -34.5(2)
N2 C7 C8 C9 145.63(17)
N3 C8 C9 C10 0.1(3)
C7 C8 C9 C10 179.89(18)
C8 C9 C10 C11 2.1(3)
C8 N3 C12 C11 3.5(3)
Ru1 N3 C12 C11 176.56(15)
C7 N2 C13 C14 -72.14(19)
C6 N2 C13 C14 54.2(2)
Ru1 N2 C13 C14 171.05(13)
N2 C13 C14 C15 155.33(17)
C19 N4 C15 C14 142.6(2)
C16 N4 C15 C14 -47.5(3)
C13 C14 C15 N4 -66.5(2)
C19 N4 C16 C17 -0.5(3)
C15 N4 C16 C17 -171.8(2)
N4 C16 C17 C18 0.5(3)
C16 C17 C18 C19 -0.3(3)
C17 C18 C19 N4 0.0(3)
C16 N4 C19 C18 0.3(3)
C15 N4 C19 C18 171.8(2)
C9 C10 C11 C12 -1.4(3)
N3 C12 C11 C10 -1.5(3)
